data_7215389
loop_
_publ_author_name
'Zhu, Xia'
'Wang, Li-Yan'
'Liu, Xun-Gao'
'Wang, Ju'
'Li, Bao-Long'
'Li, Hai-Yan'

_publ_section_title
;
 Structural versatility of seven copper(ii) coordination polymers
 constructed with the long flexible ligand
 1,4-bis(1,2,4-triazol-1-yl)butane
;
_journal_issue 20
_journal_name_full CrystEngComm
_journal_page_first 6090
_journal_paper_doi 10.1039/c1ce05466j
_journal_volume 13
_journal_year 2011
_chemical_formula_moiety 'C16 H16 Cu N6 O4'
_chemical_formula_sum 'C16 H16 Cu N6 O4'
_chemical_formula_weight 419.89
_chemical_name_systematic
;
?
;
_space_group_IT_number 15
_symmetry_cell_setting monoclinic
_symmetry_space_group_name_Hall '-C 2yc'
_symmetry_space_group_name_H-M 'C 1 2/c 1'
_atom_sites_solution_hydrogens geom
_atom_sites_solution_primary direct
_atom_sites_solution_secondary difmap
_audit_creation_method SHELXL-97
_cell_angle_alpha 90.00
_cell_angle_beta 112.305(5)
_cell_angle_gamma 90.00
_cell_formula_units_Z 4
_cell_length_a 16.103(4)
_cell_length_b 8.6062(19)
_cell_length_c 13.525(3)
_cell_measurement_reflns_used 2960
_cell_measurement_temperature 223(2)
_cell_measurement_theta_max 25.3491
_cell_measurement_theta_min 3.2542
_cell_volume 1734.1(7)
_computing_cell_refinement 'CrystalClear (Rigaku Corp., 2000)'
_computing_data_collection 'CrystalClear (Rigaku Corp., 2000)'
_computing_data_reduction 'CrystalClear (Rigaku Corp., 2000)'
_computing_molecular_graphics 'Bruker SHELXTL'
_computing_publication_material 'Bruker SHELXTL'
_computing_structure_refinement 'SHELXL-97 (Sheldrick, 1997)'
_computing_structure_solution 'SHELXS-97 (Sheldrick, 1990)'
_diffrn_ambient_temperature 223(2)
_diffrn_measured_fraction_theta_full 0.997
_diffrn_measured_fraction_theta_max 0.997
_diffrn_measurement_device_type 'Rigaku Mercury CCD'
_diffrn_measurement_method \w
_diffrn_radiation_monochromator graphite
_diffrn_radiation_source 'fine-focus sealed tube'
_diffrn_radiation_type MoK\a
_diffrn_radiation_wavelength 0.71070
_diffrn_reflns_av_R_equivalents 0.0280
_diffrn_reflns_av_sigmaI/netI 0.0217
_diffrn_reflns_limit_h_max 19
_diffrn_reflns_limit_h_min -18
_diffrn_reflns_limit_k_max 9
_diffrn_reflns_limit_k_min -10
_diffrn_reflns_limit_l_max 16
_diffrn_reflns_limit_l_min -16
_diffrn_reflns_number 8090
_diffrn_reflns_theta_full 25.33
_diffrn_reflns_theta_max 25.33
_diffrn_reflns_theta_min 3.26
_diffrn_standards_decay_% 0
_diffrn_standards_interval_count 0
_diffrn_standards_interval_time 0
_diffrn_standards_number 0
_exptl_absorpt_coefficient_mu 1.297
_exptl_absorpt_correction_T_max 0.8599
_exptl_absorpt_correction_T_min 0.5633
_exptl_absorpt_correction_type multi-scan
_exptl_absorpt_process_details 'Jacobson, R. (1998) Private communication'
_exptl_crystal_colour blue
_exptl_crystal_density_diffrn 1.608
_exptl_crystal_density_method 'not measured'
_exptl_crystal_description Block
_exptl_crystal_F_000 860
_exptl_crystal_size_max 0.50
_exptl_crystal_size_mid 0.21
_exptl_crystal_size_min 0.12
_refine_diff_density_max 0.265
_refine_diff_density_min -0.336
_refine_diff_density_rms 0.055
_refine_ls_extinction_method none
_refine_ls_goodness_of_fit_ref 1.020
_refine_ls_hydrogen_treatment constr
_refine_ls_matrix_type full
_refine_ls_number_parameters 124
_refine_ls_number_reflns 1584
_refine_ls_number_restraints 0
_refine_ls_restrained_S_all 1.020
_refine_ls_R_factor_all 0.0378
_refine_ls_R_factor_gt 0.0335
_refine_ls_shift/su_max 0.000
_refine_ls_shift/su_mean 0.000
_refine_ls_structure_factor_coef Fsqd
_refine_ls_weighting_details 'calc w=1/[\s^2^(Fo^2^)+(0.0549P)^2^+2.5325P] where P=(Fo^2^+2Fc^2^)/3'
_refine_ls_weighting_scheme calc
_refine_ls_wR_factor_gt 0.0892
_refine_ls_wR_factor_ref 0.0924
_reflns_number_gt 1469
_reflns_number_total 1584
_reflns_threshold_expression >2sigma(I)
_cod_data_source_file c1ce05466j.txt
_cod_data_source_block Cu_btb_bdc
_cod_depositor_comments
;
The following automatic conversions were performed:

'_symmetry_cell_setting' value 'Monoclinic' changed to 'monoclinic'
according to
/usr/data/users/saulius/automatic-downloads/retrospective/RSC/lib/dictionaries/cif_core.dic
dictionary named 'cif_core.dic' version 2.4.2 from
2011-04-26.

'_exptl_absorpt_correction_type' value 'Multi-scan'
changed to 'multi-scan' according to
/usr/data/users/saulius/automatic-downloads/retrospective/RSC/lib/dictionaries/cif_core.dic
dictionary named 'cif_core.dic' version 2.4.2 from 2011-04-26.

Automatic conversion script
Id: cif_fix_values 2281 2013-09-26 08:29:07Z andrius 
;
_cod_original_sg_symbol_H-M C2/c
_cod_database_code 7215389

loop_
_symmetry_equiv_pos_as_xyz
'x, y, z'
'-x, y, -z+1/2'
'x+1/2, y+1/2, z'
'-x+1/2, y+1/2, -z+1/2'
'-x, -y, -z'
'x, -y, z-1/2'
'-x+1/2, -y+1/2, -z'
'x+1/2, -y+1/2, z-1/2'

loop_
_atom_site_label
_atom_site_type_symbol
_atom_site_fract_x
_atom_site_fract_y
_atom_site_fract_z
_atom_site_U_iso_or_equiv
_atom_site_adp_type
_atom_site_occupancy
_atom_site_symmetry_multiplicity
_atom_site_calc_flag
_atom_site_refinement_flags
Cu1 Cu 0.5000 0.0000 0.0000 0.02267(17) Uani 1 2 d S
O1 O 0.47416(11) 0.2065(2) -0.06744(12) 0.0279(4) Uani 1 1 d .
O2 O 0.56303(13) 0.1013(2) -0.13901(13) 0.0368(5) Uani 1 1 d .
N1 N 0.71450(14) 0.1353(3) 0.26800(16) 0.0329(5) Uani 1 1 d .
N2 N 0.73211(19) 0.2317(3) 0.1993(2) 0.0590(8) Uani 1 1 d .
N3 N 0.61320(13) 0.0805(2) 0.11254(15) 0.0289(5) Uani 1 1 d .
C1 C 0.72307(19) 0.2450(4) 0.4402(2) 0.0407(7) Uani 1 1 d .
H1A H 0.6630 0.2049 0.4280 0.049 Uiso 1 1 calc R
H1B H 0.7161 0.3496 0.4094 0.049 Uiso 1 1 calc R
C2 C 0.76663(18) 0.1420(3) 0.38381(19) 0.0379(6) Uani 1 1 d .
H2A H 0.8270 0.1812 0.3966 0.046 Uiso 1 1 calc R
H2B H 0.7727 0.0369 0.4136 0.046 Uiso 1 1 calc R
C3 C 0.6697(2) 0.1935(4) 0.1072(2) 0.0515(9) Uani 1 1 d .
H3A H 0.6646 0.2409 0.0425 0.062 Uiso 1 1 calc R
C4 C 0.64461(16) 0.0466(3) 0.21592(19) 0.0286(5) Uani 1 1 d .
H4A H 0.6207 -0.0294 0.2475 0.034 Uiso 1 1 calc R
C5 C 0.50399(15) 0.3549(3) -0.19663(18) 0.0248(5) Uani 1 1 d .
C6 C 0.50705(19) 0.4968(3) -0.1454(2) 0.0317(6) Uani 1 1 d .
H6A H 0.5117 0.4975 -0.0740 0.038 Uiso 1 1 calc R
C7 C 0.50338(18) 0.6365(3) -0.1976(2) 0.0351(6) Uani 1 1 d .
H7A H 0.5055 0.7309 -0.1619 0.042 Uiso 1 1 calc R
C8 C 0.51511(16) 0.2092(3) -0.13202(18) 0.0270(5) Uani 1 1 d .

loop_
_atom_site_aniso_label
_atom_site_aniso_U_11
_atom_site_aniso_U_22
_atom_site_aniso_U_33
_atom_site_aniso_U_23
_atom_site_aniso_U_13
_atom_site_aniso_U_12
Cu1 0.0278(3) 0.0247(3) 0.0134(2) -0.00103(14) 0.00545(18) -0.00073(15)
O1 0.0337(9) 0.0309(9) 0.0185(8) 0.0020(7) 0.0091(7) 0.0013(7)
O2 0.0549(11) 0.0341(10) 0.0254(9) 0.0045(7) 0.0198(8) 0.0124(9)
N1 0.0334(12) 0.0394(12) 0.0197(10) -0.0001(9) 0.0032(9) -0.0067(10)
N2 0.0638(17) 0.0701(19) 0.0304(13) 0.0073(12) 0.0036(13) -0.0373(15)
N3 0.0345(11) 0.0302(11) 0.0192(10) -0.0015(8) 0.0069(8) -0.0051(9)
C1 0.0376(15) 0.0498(17) 0.0240(14) -0.0034(12) -0.0002(12) -0.0009(13)
C2 0.0386(15) 0.0445(16) 0.0189(13) -0.0012(11) -0.0024(11) -0.0021(12)
C3 0.0562(19) 0.064(2) 0.0249(14) 0.0085(13) 0.0050(13) -0.0279(16)
C4 0.0287(13) 0.0339(13) 0.0192(12) -0.0005(10) 0.0048(10) -0.0038(11)
C5 0.0264(12) 0.0268(12) 0.0196(11) -0.0006(9) 0.0070(9) -0.0006(9)
C6 0.0382(15) 0.0336(15) 0.0247(13) -0.0068(10) 0.0136(12) -0.0003(10)
C7 0.0385(14) 0.0256(13) 0.0417(14) -0.0064(11) 0.0158(12) -0.0014(11)
C8 0.0332(13) 0.0303(13) 0.0140(11) -0.0032(9) 0.0049(10) -0.0029(10)

loop_
_atom_type_symbol
_atom_type_description
_atom_type_scat_dispersion_real
_atom_type_scat_dispersion_imag
_atom_type_scat_source
C C 0.0033 0.0016 'International Tables Vol C Tables 4.2.6.8 and 6.1.1.4'
H H 0.0000 0.0000 'International Tables Vol C Tables 4.2.6.8 and 6.1.1.4'
Cu Cu 0.3201 1.2651 'International Tables Vol C Tables 4.2.6.8 and 6.1.1.4'
N N 0.0061 0.0033 'International Tables Vol C Tables 4.2.6.8 and 6.1.1.4'
O O 0.0106 0.0060 'International Tables Vol C Tables 4.2.6.8 and 6.1.1.4'

loop_
_geom_angle_atom_site_label_1
_geom_angle_atom_site_label_2
_geom_angle_atom_site_label_3
_geom_angle
_geom_angle_site_symmetry_1
_geom_angle_site_symmetry_3
O1 Cu1 O1 180.00(10) . 5_655
O1 Cu1 N3 89.36(8) . 5_655
O1 Cu1 N3 90.64(8) 5_655 5_655
O1 Cu1 N3 90.64(8) . .
O1 Cu1 N3 89.36(8) 5_655 .
N3 Cu1 N3 180.00(17) 5_655 .
C8 O1 Cu1 105.08(15) . .
C4 N1 N2 110.3(2) . .
C4 N1 C2 128.1(2) . .
N2 N1 C2 121.6(2) . .
C3 N2 N1 102.3(2) . .
C4 N3 C3 102.7(2) . .
C4 N3 Cu1 126.71(17) . .
C3 N3 Cu1 130.14(18) . .
C2 C1 C1 112.6(3) . 7_656
C2 C1 H1A 109.1 . .
C1 C1 H1A 109.1 7_656 .
C2 C1 H1B 109.1 . .
C1 C1 H1B 109.1 7_656 .
H1A C1 H1B 107.8 . .
N1 C2 C1 112.0(2) . .
N1 C2 H2A 109.2 . .
C1 C2 H2A 109.2 . .
N1 C2 H2B 109.2 . .
C1 C2 H2B 109.2 . .
H2A C2 H2B 107.9 . .
N2 C3 N3 114.7(3) . .
N2 C3 H3A 122.6 . .
N3 C3 H3A 122.6 . .
N1 C4 N3 110.0(2) . .
N1 C4 H4A 125.0 . .
N3 C4 H4A 125.0 . .
C6 C5 C5 118.93(15) . 2_654
C6 C5 C8 117.9(2) . .
C5 C5 C8 123.02(13) 2_654 .
C7 C6 C5 121.4(3) . .
C7 C6 H6A 119.3 . .
C5 C6 H6A 119.3 . .
C7 C7 C6 119.70(16) 2_654 .
C7 C7 H7A 120.1 2_654 .
C6 C7 H7A 120.1 . .
O2 C8 O1 122.5(2) . .
O2 C8 C5 121.6(2) . .
O1 C8 C5 115.8(2) . .

loop_
_geom_bond_atom_site_label_1
_geom_bond_atom_site_label_2
_geom_bond_distance
_geom_bond_site_symmetry_2
Cu1 O1 1.9685(17) .
Cu1 O1 1.9685(17) 5_655
Cu1 N3 2.0034(19) 5_655
Cu1 N3 2.0034(19) .
O1 C8 1.279(3) .
O2 C8 1.234(3) .
N1 C4 1.320(3) .
N1 N2 1.353(3) .
N1 C2 1.471(3) .
N2 C3 1.312(4) .
N3 C4 1.326(3) .
N3 C3 1.352(4) .
C1 C2 1.505(4) .
C1 C1 1.521(5) 7_656
C1 H1A 0.9800 .
C1 H1B 0.9800 .
C2 H2A 0.9800 .
C2 H2B 0.9800 .
C3 H3A 0.9400 .
C4 H4A 0.9400 .
C5 C6 1.395(3) .
C5 C5 1.400(5) 2_654
C5 C8 1.499(3) .
C6 C7 1.384(4) .
C6 H6A 0.9400 .
C7 C7 1.378(5) 2_654
C7 H7A 0.9400 .

loop_
_geom_torsion_atom_site_label_1
_geom_torsion_atom_site_label_2
_geom_torsion_atom_site_label_3
_geom_torsion_atom_site_label_4
_geom_torsion
_geom_torsion_site_symmetry_1
_geom_torsion_site_symmetry_4
N3 Cu1 O1 C8 -92.78(15) 5_655 .
N3 Cu1 O1 C8 87.22(15) . .
C4 N1 N2 C3 0.0(4) . .
C2 N1 N2 C3 -177.3(3) . .
O1 Cu1 N3 C4 139.5(2) . .
O1 Cu1 N3 C4 -40.5(2) 5_655 .
O1 Cu1 N3 C3 -31.3(3) . .
O1 Cu1 N3 C3 148.7(3) 5_655 .
C4 N1 C2 C1 -83.1(3) . .
N2 N1 C2 C1 93.6(3) . .
C1 C1 C2 N1 -179.2(3) 7_656 .
N1 N2 C3 N3 0.5(4) . .
C4 N3 C3 N2 -0.7(4) . .
Cu1 N3 C3 N2 171.7(2) . .
N2 N1 C4 N3 -0.4(3) . .
C2 N1 C4 N3 176.6(2) . .
C3 N3 C4 N1 0.6(3) . .
Cu1 N3 C4 N1 -172.16(17) . .
C5 C5 C6 C7 -0.7(5) 2_654 .
C8 C5 C6 C7 175.6(2) . .
C5 C6 C7 C7 0.0(5) . 2_654
Cu1 O1 C8 O2 -3.6(3) . .
Cu1 O1 C8 C5 178.44(15) . .
C6 C5 C8 O2 -136.5(3) . .
C5 C5 C8 O2 39.7(4) 2_654 .
C6 C5 C8 O1 41.4(3) . .
C5 C5 C8 O1 -142.4(3) 2_654 .
